data_7029145
loop_
_publ_author_name
'Dahcheh, Fatme'
'Stephan, Douglas W.'

_publ_section_title
;
 Reactions of ruthenium hydrides with ethyl-vinyl sulfide.
;
_journal_issue 9
_journal_name_full 'Dalton transactions (Cambridge, England : 2003)'
_journal_page_first 3501
_journal_page_last 3507
_journal_paper_doi 10.1039/c3dt53326c
_journal_volume 43
_journal_year 2014
_chemical_formula_sum 'C50 H55 Cl N4 O P Ru'
_chemical_formula_weight 895.47
_space_group_IT_number 15
_symmetry_cell_setting monoclinic
_symmetry_space_group_name_Hall '-I 2ya'
_symmetry_space_group_name_H-M 'I 1 2/a 1'
_atom_sites_solution_hydrogens geom
_atom_sites_solution_primary direct
_atom_sites_solution_secondary difmap
_audit_creation_method SHELXL-97
_cell_angle_alpha 90.00
_cell_angle_beta 90.324(4)
_cell_angle_gamma 90.00
_cell_formula_units_Z 8
_cell_length_a 21.7335(12)
_cell_length_b 14.9240(6)
_cell_length_c 26.9039(13)
_cell_measurement_reflns_used 9972
_cell_measurement_temperature 150(2)
_cell_measurement_theta_max 27.50
_cell_measurement_theta_min 2.25
_cell_volume 8726.2(7)
_computing_cell_refinement 'Bruker SMART'
_computing_data_collection 'Bruker SMART'
_computing_data_reduction 'Bruker SAINT'
_computing_molecular_graphics 'Bruker SHELXTL'
_computing_publication_material 'Bruker SHELXTL'
_computing_structure_refinement 'SHELXL-97 (Sheldrick, 1997)'
_computing_structure_solution 'SHELXS-97 (Sheldrick, 1990)'
_diffrn_ambient_temperature 150(2)
_diffrn_measured_fraction_theta_full 0.997
_diffrn_measured_fraction_theta_max 0.997
_diffrn_measurement_device_type 'CCD area detector'
_diffrn_measurement_method 'phi and omega scans'
_diffrn_radiation_monochromator graphite
_diffrn_radiation_source 'fine-focus sealed tube'
_diffrn_radiation_type MoK\a
_diffrn_radiation_wavelength 0.71073
_diffrn_reflns_av_R_equivalents 0.0443
_diffrn_reflns_av_unetI/netI 0.0392
_diffrn_reflns_limit_h_max 28
_diffrn_reflns_limit_h_min -28
_diffrn_reflns_limit_k_max 19
_diffrn_reflns_limit_k_min -19
_diffrn_reflns_limit_l_max 34
_diffrn_reflns_limit_l_min -34
_diffrn_reflns_number 69611
_diffrn_reflns_theta_full 27.56
_diffrn_reflns_theta_max 27.56
_diffrn_reflns_theta_min 1.51
_exptl_absorpt_coefficient_mu 0.499
_exptl_absorpt_correction_T_max 0.7456
_exptl_absorpt_correction_T_min 0.6992
_exptl_absorpt_correction_type multi-scan
_exptl_absorpt_process_details sadabs
_exptl_crystal_colour red
_exptl_crystal_density_diffrn 1.363
_exptl_crystal_density_method 'not measured'
_exptl_crystal_description plate
_exptl_crystal_F_000 3736
_exptl_crystal_size_max 0.17
_exptl_crystal_size_mid 0.12
_exptl_crystal_size_min 0.07
_refine_diff_density_max 0.513
_refine_diff_density_min -0.506
_refine_diff_density_rms 0.075
_refine_ls_extinction_method none
_refine_ls_goodness_of_fit_ref 1.015
_refine_ls_hydrogen_treatment constr
_refine_ls_matrix_type full
_refine_ls_number_parameters 523
_refine_ls_number_reflns 10073
_refine_ls_number_restraints 0
_refine_ls_restrained_S_all 1.015
_refine_ls_R_factor_all 0.0587
_refine_ls_R_factor_gt 0.0363
_refine_ls_shift/su_max 0.001
_refine_ls_shift/su_mean 0.000
_refine_ls_structure_factor_coef Fsqd
_refine_ls_weighting_details 'calc w=1/[\s^2^(Fo^2^)+(0.0350P)^2^+20.5148P] where P=(Fo^2^+2Fc^2^)/3'
_refine_ls_weighting_scheme calc
_refine_ls_wR_factor_gt 0.0803
_refine_ls_wR_factor_ref 0.0906
_reflns_number_gt 7770
_reflns_number_total 10073
_reflns_threshold_expression >2sigma(I)
_cod_data_source_file c3dt53326c.txt
_cod_data_source_block compound10
_cod_depositor_comments
;
The following automatic conversions were performed:

'_symmetry_cell_setting' value 'Monoclinic' changed to 'monoclinic'
according to
/usr/data/users/saulius/automatic-downloads/current/RSC/lib/dictionaries/cif_core.dic
dictionary named 'cif_core.dic' version 2.4.2 from 2011-04-26.

Automatic conversion script
Id: cif_fix_values 2281 2013-09-26 08:29:07Z andrius 
;
_cod_original_sg_symbol_H-M I2/a
_cod_database_code 7029145

loop_
_symmetry_equiv_pos_as_xyz
'x, y, z'
'-x+1/2, y, -z'
'x+1/2, y+1/2, z+1/2'
'-x+1, y+1/2, -z+1/2'
'-x, -y, -z'
'x-1/2, -y, z'
'-x+1/2, -y+1/2, -z+1/2'
'x, -y+1/2, z+1/2'

loop_
_atom_site_label
_atom_site_type_symbol
_atom_site_fract_x
_atom_site_fract_y
_atom_site_fract_z
_atom_site_U_iso_or_equiv
_atom_site_adp_type
_atom_site_occupancy
_atom_site_symmetry_multiplicity
_atom_site_calc_flag
_atom_site_refinement_flags
Ru1 Ru 0.006040(9) 0.724689(12) 0.144694(7) 0.01909(6) Uani 1 1 d .
Cl1 Cl 0.02235(4) 0.84658(4) 0.20483(2) 0.03477(16) Uani 1 1 d .
P1 P 0.01464(3) 0.82883(4) 0.08127(2) 0.02086(14) Uani 1 1 d .
O1 O 0.26095(11) 0.68830(19) 0.09291(11) 0.0689(8) Uani 1 1 d .
N1 N 0.04781(11) 0.57848(14) 0.08373(8) 0.0301(5) Uani 1 1 d .
N2 N 0.12934(10) 0.64268(15) 0.11326(8) 0.0292(5) Uani 1 1 d .
N3 N 0.02008(9) 0.62508(13) 0.24660(7) 0.0223(4) Uani 1 1 d .
N4 N -0.07442(10) 0.62669(14) 0.22164(8) 0.0263(5) Uani 1 1 d .
C1 C 0.06660(12) 0.64697(16) 0.11421(9) 0.0237(5) Uani 1 1 d .
C2 C 0.09732(16) 0.53231(19) 0.06485(11) 0.0419(8) Uani 1 1 d .
H2A H 0.0959 0.4823 0.0430 0.050 Uiso 1 1 calc R
C3 C 0.14789(15) 0.5719(2) 0.08340(11) 0.0420(8) Uani 1 1 d .
H3A H 0.1892 0.5545 0.0772 0.050 Uiso 1 1 calc R
C4 C -0.01612(14) 0.57745(18) 0.07536(10) 0.0345(7) Uani 1 1 d .
H4A H -0.0367 0.5351 0.0548 0.041 Uiso 1 1 calc R
C5 C -0.04416(13) 0.64298(17) 0.09975(9) 0.0293(6) Uani 1 1 d .
H5A H -0.0873 0.6516 0.0962 0.035 Uiso 1 1 calc R
C6 C 0.16900(13) 0.7060(2) 0.13901(10) 0.0344(6) Uani 1 1 d .
H6A H 0.1917 0.6741 0.1657 0.041 Uiso 1 1 calc R
H6B H 0.1432 0.7524 0.1549 0.041 Uiso 1 1 calc R
C7 C 0.21474(13) 0.7512(2) 0.10522(11) 0.0391(7) Uani 1 1 d .
H7A H 0.1938 0.7725 0.0747 0.047 Uiso 1 1 calc R
H7B H 0.2334 0.8035 0.1222 0.047 Uiso 1 1 calc R
C8 C -0.01660(11) 0.64864(14) 0.20828(9) 0.0208(5) Uani 1 1 d .
C9 C -0.01277(12) 0.58463(17) 0.28902(9) 0.0284(6) Uani 1 1 d .
H9A H -0.0073 0.6208 0.3196 0.034 Uiso 1 1 calc R
H9B H 0.0015 0.5227 0.2954 0.034 Uiso 1 1 calc R
C10 C -0.07875(13) 0.5858(2) 0.27159(10) 0.0381(7) Uani 1 1 d .
H10D H -0.0958 0.5244 0.2697 0.046 Uiso 1 1 calc R
H10E H -0.1047 0.6224 0.2939 0.046 Uiso 1 1 calc R
C11 C -0.13098(11) 0.64425(16) 0.19576(9) 0.0232(5) Uani 1 1 d .
C12 C -0.15750(13) 0.57649(17) 0.16693(10) 0.0304(6) Uani 1 1 d .
C13 C -0.21372(14) 0.5933(2) 0.14444(10) 0.0367(7) Uani 1 1 d .
H13A H -0.2318 0.5481 0.1243 0.044 Uiso 1 1 calc R
C14 C -0.24462(13) 0.6740(2) 0.15026(10) 0.0356(7) Uani 1 1 d .
C15 C -0.21835(12) 0.73794(19) 0.18077(10) 0.0316(6) Uani 1 1 d .
H15A H -0.2396 0.7927 0.1860 0.038 Uiso 1 1 calc R
C16 C -0.16173(12) 0.72493(17) 0.20411(9) 0.0253(5) Uani 1 1 d .
C17 C -0.12586(16) 0.48726(18) 0.15976(13) 0.0472(8) Uani 1 1 d .
H17A H -0.0866 0.4872 0.1779 0.071 Uiso 1 1 calc R
H17B H -0.1183 0.4776 0.1243 0.071 Uiso 1 1 calc R
H17C H -0.1522 0.4392 0.1725 0.071 Uiso 1 1 calc R
C18 C -0.30540(14) 0.6911(3) 0.12443(12) 0.0534(9) Uani 1 1 d .
H18A H -0.3200 0.7514 0.1327 0.080 Uiso 1 1 calc R
H18B H -0.3357 0.6468 0.1355 0.080 Uiso 1 1 calc R
H18C H -0.3000 0.6861 0.0884 0.080 Uiso 1 1 calc R
C19 C -0.13570(14) 0.79626(19) 0.23760(11) 0.0367(7) Uani 1 1 d .
H19A H -0.0960 0.7763 0.2510 0.055 Uiso 1 1 calc R
H19B H -0.1642 0.8073 0.2650 0.055 Uiso 1 1 calc R
H19C H -0.1300 0.8516 0.2186 0.055 Uiso 1 1 calc R
C20 C 0.08599(12) 0.61941(16) 0.24708(9) 0.0232(5) Uani 1 1 d .
C21 C 0.11358(12) 0.54625(16) 0.22404(9) 0.0267(6) Uani 1 1 d .
C22 C 0.17716(13) 0.53630(18) 0.22900(10) 0.0328(6) Uani 1 1 d .
H22A H 0.1968 0.4871 0.2132 0.039 Uiso 1 1 calc R
C23 C 0.21254(13) 0.5962(2) 0.25636(10) 0.0339(6) Uani 1 1 d .
C24 C 0.18317(13) 0.66717(19) 0.27931(10) 0.0324(6) Uani 1 1 d .
H24A H 0.2071 0.7090 0.2977 0.039 Uiso 1 1 calc R
C25 C 0.11979(12) 0.67942(17) 0.27639(9) 0.0270(6) Uani 1 1 d .
C26 C 0.07555(14) 0.47753(17) 0.19647(10) 0.0334(6) Uani 1 1 d .
H26A H 0.1027 0.4312 0.1829 0.050 Uiso 1 1 calc R
H26B H 0.0531 0.5068 0.1692 0.050 Uiso 1 1 calc R
H26C H 0.0461 0.4500 0.2193 0.050 Uiso 1 1 calc R
C27 C 0.28111(14) 0.5842(3) 0.26116(13) 0.0538(9) Uani 1 1 d .
H27A H 0.2938 0.5314 0.2422 0.081 Uiso 1 1 calc R
H27B H 0.2921 0.5760 0.2962 0.081 Uiso 1 1 calc R
H27C H 0.3020 0.6374 0.2482 0.081 Uiso 1 1 calc R
C28 C 0.09021(14) 0.75318(18) 0.30576(11) 0.0353(7) Uani 1 1 d .
H28A H 0.0457 0.7531 0.2995 0.053 Uiso 1 1 calc R
H28B H 0.1075 0.8110 0.2957 0.053 Uiso 1 1 calc R
H28C H 0.0981 0.7436 0.3413 0.053 Uiso 1 1 calc R
C29 C -0.04593(12) 0.91165(16) 0.09207(9) 0.0233(5) Uani 1 1 d .
C30 C -0.03779(13) 1.00351(17) 0.08761(9) 0.0278(6) Uani 1 1 d .
H30A H 0.0003 1.0263 0.0760 0.033 Uiso 1 1 calc R
C31 C -0.08460(14) 1.06233(18) 0.09984(10) 0.0363(7) Uani 1 1 d .
H31A H -0.0784 1.1251 0.0967 0.044 Uiso 1 1 calc R
C32 C -0.14008(15) 1.0301(2) 0.11647(10) 0.0405(7) Uani 1 1 d .
H32A H -0.1719 1.0707 0.1254 0.049 Uiso 1 1 calc R
C33 C -0.14963(14) 0.9388(2) 0.12026(11) 0.0431(8) Uani 1 1 d .
H33A H -0.1883 0.9164 0.1309 0.052 Uiso 1 1 calc R
C34 C -0.10264(13) 0.87988(19) 0.10843(10) 0.0345(6) Uani 1 1 d .
H34A H -0.1091 0.8172 0.1115 0.041 Uiso 1 1 calc R
C35 C 0.08371(11) 0.89949(15) 0.07313(9) 0.0232(5) Uani 1 1 d .
C36 C 0.10935(13) 0.91577(19) 0.02684(10) 0.0337(6) Uani 1 1 d .
H36A H 0.0912 0.8897 -0.0019 0.040 Uiso 1 1 calc R
C37 C 0.16103(14) 0.9696(2) 0.02195(11) 0.0402(7) Uani 1 1 d .
H37A H 0.1781 0.9796 -0.0100 0.048 Uiso 1 1 calc R
C38 C 0.18769(13) 1.0085(2) 0.06298(11) 0.0380(7) Uani 1 1 d .
H38A H 0.2231 1.0452 0.0596 0.046 Uiso 1 1 calc R
C39 C 0.16249(14) 0.9935(2) 0.10888(11) 0.0395(7) Uani 1 1 d .
H39A H 0.1803 1.0210 0.1374 0.047 Uiso 1 1 calc R
C40 C 0.11130(13) 0.93877(19) 0.11428(11) 0.0347(6) Uani 1 1 d .
H40A H 0.0950 0.9281 0.1464 0.042 Uiso 1 1 calc R
C41 C -0.00036(12) 0.79141(16) 0.01714(9) 0.0250(5) Uani 1 1 d .
C42 C 0.03628(14) 0.72462(18) -0.00328(10) 0.0338(6) Uani 1 1 d .
H42A H 0.0700 0.7014 0.0153 0.041 Uiso 1 1 calc R
C43 C 0.02391(15) 0.6916(2) -0.05047(11) 0.0407(7) Uani 1 1 d .
H43A H 0.0491 0.6456 -0.0639 0.049 Uiso 1 1 calc R
C44 C -0.02483(15) 0.7250(2) -0.07809(11) 0.0433(8) Uani 1 1 d .
H44A H -0.0333 0.7019 -0.1103 0.052 Uiso 1 1 calc R
C45 C -0.06080(14) 0.7918(2) -0.05859(11) 0.0420(7) Uani 1 1 d .
H45A H -0.0941 0.8154 -0.0775 0.050 Uiso 1 1 calc R
C46 C -0.04874(12) 0.82513(18) -0.01146(10) 0.0309(6) Uani 1 1 d .
H46A H -0.0738 0.8716 0.0015 0.037 Uiso 1 1 calc R
C47 C 0.30602(18) 0.7239(3) 0.06101(17) 0.0805(14) Uani 1 1 d .
H47A H 0.3367 0.6777 0.0536 0.121 Uiso 1 1 calc R
H47B H 0.3262 0.7750 0.0772 0.121 Uiso 1 1 calc R
H47C H 0.2865 0.7438 0.0300 0.121 Uiso 1 1 calc R
C100 C -0.2783(2) 0.7583(4) -0.00775(15) 0.0760(13) Uani 1 1 d .
H10A H -0.2986 0.8138 -0.0132 0.091 Uiso 1 1 calc R
C101 C -0.3085(2) 0.6824(4) -0.01622(14) 0.0777(14) Uani 1 1 d .
H10B H -0.3500 0.6853 -0.0275 0.093 Uiso 1 1 calc R
C102 C -0.2818(2) 0.5996(4) -0.00915(17) 0.100(2) Uani 1 1 d .
H10C H -0.3034 0.5455 -0.0158 0.120 Uiso 1 1 calc R

loop_
_atom_site_aniso_label
_atom_site_aniso_U_11
_atom_site_aniso_U_22
_atom_site_aniso_U_33
_atom_site_aniso_U_23
_atom_site_aniso_U_13
_atom_site_aniso_U_12
Ru1 0.01774(11) 0.01833(9) 0.02120(10) 0.00428(7) 0.00151(7) 0.00087(8)
Cl1 0.0546(5) 0.0229(3) 0.0269(3) 0.0007(2) 0.0033(3) -0.0038(3)
P1 0.0191(3) 0.0209(3) 0.0226(3) 0.0053(2) 0.0018(3) 0.0003(2)
O1 0.0314(13) 0.0762(17) 0.100(2) 0.0175(16) 0.0287(14) 0.0084(13)
N1 0.0400(14) 0.0224(10) 0.0279(12) -0.0010(9) 0.0042(10) 0.0017(10)
N2 0.0237(12) 0.0347(11) 0.0294(12) 0.0047(9) 0.0043(10) 0.0062(10)
N3 0.0200(11) 0.0246(10) 0.0224(10) 0.0073(8) 0.0011(9) -0.0008(8)
N4 0.0212(12) 0.0314(11) 0.0264(11) 0.0104(9) 0.0009(9) -0.0018(9)
C1 0.0248(14) 0.0249(11) 0.0214(12) 0.0046(9) 0.0012(10) 0.0019(10)
C2 0.057(2) 0.0287(14) 0.0401(17) -0.0039(12) 0.0136(16) 0.0080(14)
C3 0.0431(19) 0.0402(16) 0.0429(18) 0.0052(13) 0.0153(15) 0.0204(15)
C4 0.0386(18) 0.0351(14) 0.0298(15) -0.0006(11) -0.0013(13) -0.0158(13)
C5 0.0255(15) 0.0357(14) 0.0266(14) 0.0077(11) -0.0049(11) -0.0100(11)
C6 0.0217(14) 0.0515(17) 0.0299(15) 0.0094(12) -0.0024(12) 0.0015(12)
C7 0.0234(15) 0.0561(18) 0.0379(16) 0.0131(14) -0.0005(13) 0.0024(13)
C8 0.0206(13) 0.0143(10) 0.0275(13) 0.0018(9) 0.0016(10) 0.0000(9)
C9 0.0297(15) 0.0299(13) 0.0257(13) 0.0087(10) 0.0010(11) -0.0034(11)
C10 0.0300(16) 0.0507(17) 0.0336(16) 0.0223(13) 0.0028(13) -0.0031(14)
C11 0.0180(13) 0.0281(12) 0.0235(13) 0.0059(10) 0.0023(10) -0.0039(10)
C12 0.0305(16) 0.0287(13) 0.0320(15) 0.0034(11) 0.0073(12) -0.0083(11)
C13 0.0332(17) 0.0478(17) 0.0290(15) 0.0000(12) 0.0013(13) -0.0188(14)
C14 0.0217(15) 0.0574(18) 0.0276(15) 0.0134(13) -0.0007(12) -0.0099(13)
C15 0.0231(14) 0.0385(14) 0.0333(15) 0.0095(12) 0.0068(12) 0.0034(12)
C16 0.0224(13) 0.0294(12) 0.0241(13) 0.0038(10) 0.0044(10) -0.0029(11)
C17 0.056(2) 0.0274(14) 0.058(2) -0.0014(13) 0.0163(17) -0.0082(14)
C18 0.0253(17) 0.096(3) 0.0392(18) 0.0167(18) -0.0048(14) -0.0077(17)
C19 0.0339(17) 0.0370(15) 0.0392(16) -0.0066(12) 0.0074(13) -0.0031(12)
C20 0.0217(13) 0.0258(12) 0.0220(12) 0.0072(9) 0.0001(10) 0.0016(10)
C21 0.0311(15) 0.0267(12) 0.0224(13) 0.0078(10) 0.0014(11) 0.0040(11)
C22 0.0333(16) 0.0348(14) 0.0303(15) 0.0096(11) 0.0065(12) 0.0104(12)
C23 0.0242(15) 0.0489(16) 0.0286(14) 0.0149(12) -0.0003(12) 0.0049(13)
C24 0.0300(16) 0.0414(15) 0.0258(14) 0.0063(11) -0.0054(12) -0.0055(12)
C25 0.0275(15) 0.0299(13) 0.0237(13) 0.0069(10) -0.0007(11) -0.0021(11)
C26 0.0430(18) 0.0253(12) 0.0318(15) 0.0010(11) 0.0025(13) 0.0030(12)
C27 0.0286(18) 0.078(2) 0.055(2) 0.0149(18) 0.0010(15) 0.0086(17)
C28 0.0373(17) 0.0334(14) 0.0351(16) -0.0019(11) -0.0026(13) -0.0039(12)
C29 0.0228(14) 0.0263(12) 0.0206(12) 0.0045(9) 0.0002(10) 0.0050(10)
C30 0.0299(15) 0.0288(12) 0.0248(13) 0.0010(10) -0.0061(11) 0.0025(11)
C31 0.0456(19) 0.0288(13) 0.0344(16) -0.0062(11) -0.0107(14) 0.0119(13)
C32 0.0397(19) 0.0521(18) 0.0298(15) -0.0045(13) -0.0025(13) 0.0234(15)
C33 0.0274(16) 0.0588(19) 0.0431(18) 0.0155(15) 0.0106(14) 0.0128(15)
C34 0.0294(16) 0.0379(14) 0.0362(16) 0.0140(12) 0.0061(12) 0.0048(12)
C35 0.0179(13) 0.0225(11) 0.0293(13) 0.0057(10) 0.0009(10) 0.0017(10)
C36 0.0300(16) 0.0438(15) 0.0271(14) 0.0089(12) -0.0019(12) -0.0073(13)
C37 0.0301(17) 0.0577(19) 0.0328(16) 0.0117(14) 0.0043(13) -0.0125(14)
C38 0.0246(15) 0.0439(16) 0.0455(18) 0.0107(13) 0.0008(13) -0.0113(13)
C39 0.0363(18) 0.0428(16) 0.0393(17) -0.0039(13) 0.0007(14) -0.0128(14)
C40 0.0352(17) 0.0389(15) 0.0301(15) -0.0001(12) 0.0082(13) -0.0091(13)
C41 0.0268(14) 0.0232(11) 0.0251(13) 0.0042(9) 0.0044(11) -0.0055(10)
C42 0.0408(17) 0.0324(13) 0.0282(14) 0.0069(11) 0.0087(12) 0.0027(13)
C43 0.053(2) 0.0338(14) 0.0358(16) -0.0047(12) 0.0165(15) -0.0051(14)
C44 0.047(2) 0.0518(18) 0.0314(16) -0.0093(14) 0.0029(14) -0.0195(16)
C45 0.0287(16) 0.061(2) 0.0362(16) -0.0007(14) -0.0065(13) -0.0104(15)
C46 0.0241(15) 0.0364(14) 0.0322(15) -0.0008(11) 0.0001(12) -0.0047(12)
C47 0.040(2) 0.117(4) 0.085(3) 0.002(3) 0.030(2) -0.010(2)
C100 0.072(3) 0.104(3) 0.052(3) 0.002(2) 0.011(2) 0.010(3)
C101 0.051(3) 0.143(5) 0.039(2) -0.018(3) -0.0021(18) -0.006(3)
C102 0.139(5) 0.099(3) 0.063(3) -0.033(3) 0.062(4) -0.056(3)

loop_
_atom_type_symbol
_atom_type_description
_atom_type_scat_dispersion_real
_atom_type_scat_dispersion_imag
_atom_type_scat_source
C C 0.0033 0.0016 'International Tables Vol C Tables 4.2.6.8 and 6.1.1.4'
H H 0.0000 0.0000 'International Tables Vol C Tables 4.2.6.8 and 6.1.1.4'
N N 0.0061 0.0033 'International Tables Vol C Tables 4.2.6.8 and 6.1.1.4'
O O 0.0106 0.0060 'International Tables Vol C Tables 4.2.6.8 and 6.1.1.4'
Cl Cl 0.1484 0.1585 'International Tables Vol C Tables 4.2.6.8 and 6.1.1.4'
Ru Ru -1.2594 0.8363 'International Tables Vol C Tables 4.2.6.8 and 6.1.1.4'
P P 0.1023 0.0942 'International Tables Vol C Tables 4.2.6.8 and 6.1.1.4'

loop_
_geom_angle_atom_site_label_1
_geom_angle_atom_site_label_2
_geom_angle_atom_site_label_3
_geom_angle
_geom_angle_site_symmetry_1
_geom_angle_site_symmetry_3
C1 Ru1 C5 75.68(11) . .
C1 Ru1 C8 100.53(9) . .
C5 Ru1 C8 91.88(9) . .
C1 Ru1 P1 91.83(7) . .
C5 Ru1 P1 90.55(7) . .
C8 Ru1 P1 167.62(7) . .
C1 Ru1 Cl1 128.68(8) . .
C5 Ru1 Cl1 155.64(9) . .
C8 Ru1 Cl1 84.15(6) . .
P1 Ru1 Cl1 88.64(2) . .
C29 P1 C41 103.30(11) . .
C29 P1 C35 102.64(11) . .
C41 P1 C35 101.63(11) . .
C29 P1 Ru1 105.97(8) . .
C41 P1 Ru1 118.18(8) . .
C35 P1 Ru1 122.62(8) . .
C47 O1 C7 112.9(3) . .
C1 N1 C2 111.3(2) . .
C1 N1 C4 113.2(2) . .
C2 N1 C4 135.1(2) . .
C1 N2 C3 109.9(2) . .
C1 N2 C6 123.4(2) . .
C3 N2 C6 126.7(2) . .
C8 N3 C20 127.5(2) . .
C8 N3 C9 114.3(2) . .
C20 N3 C9 117.09(19) . .
C8 N4 C11 128.6(2) . .
C8 N4 C10 114.0(2) . .
C11 N4 C10 117.2(2) . .
N2 C1 N1 104.4(2) . .
N2 C1 Ru1 135.73(19) . .
N1 C1 Ru1 119.87(19) . .
C3 C2 N1 106.4(3) . .
C2 C3 N2 108.1(3) . .
C5 C4 N1 111.6(2) . .
C4 C5 Ru1 119.3(2) . .
N2 C6 C7 113.2(2) . .
O1 C7 C6 108.4(2) . .
N3 C8 N4 106.3(2) . .
N3 C8 Ru1 128.36(17) . .
N4 C8 Ru1 124.57(17) . .
N3 C9 C10 102.6(2) . .
N4 C10 C9 102.8(2) . .
C16 C11 C12 121.2(2) . .
C16 C11 N4 119.3(2) . .
C12 C11 N4 119.2(2) . .
C13 C12 C11 118.2(3) . .
C13 C12 C17 120.4(3) . .
C11 C12 C17 121.5(3) . .
C12 C13 C14 122.3(3) . .
C15 C14 C13 117.9(3) . .
C15 C14 C18 121.0(3) . .
C13 C14 C18 121.1(3) . .
C14 C15 C16 122.3(3) . .
C15 C16 C11 118.1(2) . .
C15 C16 C19 120.0(2) . .
C11 C16 C19 121.9(2) . .
C21 C20 C25 121.8(2) . .
C21 C20 N3 118.3(2) . .
C25 C20 N3 119.2(2) . .
C20 C21 C22 118.0(2) . .
C20 C21 C26 121.0(2) . .
C22 C21 C26 120.9(2) . .
C23 C22 C21 121.8(3) . .
C24 C23 C22 118.3(3) . .
C24 C23 C27 120.8(3) . .
C22 C23 C27 120.9(3) . .
C23 C24 C25 122.3(3) . .
C24 C25 C20 117.7(2) . .
C24 C25 C28 119.6(2) . .
C20 C25 C28 122.7(2) . .
C30 C29 C34 118.5(2) . .
C30 C29 P1 124.1(2) . .
C34 C29 P1 117.28(19) . .
C31 C30 C29 120.8(3) . .
C32 C31 C30 120.2(3) . .
C31 C32 C33 120.0(3) . .
C32 C33 C34 119.8(3) . .
C33 C34 C29 120.7(3) . .
C40 C35 C36 117.9(2) . .
C40 C35 P1 119.63(19) . .
C36 C35 P1 122.4(2) . .
C37 C36 C35 121.0(3) . .
C38 C37 C36 120.4(3) . .
C39 C38 C37 119.1(3) . .
C38 C39 C40 120.9(3) . .
C35 C40 C39 120.6(3) . .
C42 C41 C46 118.2(2) . .
C42 C41 P1 119.3(2) . .
C46 C41 P1 122.5(2) . .
C43 C42 C41 120.5(3) . .
C44 C43 C42 120.5(3) . .
C45 C44 C43 119.5(3) . .
C44 C45 C46 120.3(3) . .
C45 C46 C41 120.9(3) . .
C100 C100 C101 121.5(3) 2_455 .
C100 C101 C102 122.1(5) . .
C101 C102 C102 116.3(3) . 2_455

loop_
_geom_bond_atom_site_label_1
_geom_bond_atom_site_label_2
_geom_bond_distance
_geom_bond_site_symmetry_2
Ru1 C1 1.940(2) .
Ru1 C5 2.031(3) .
Ru1 C8 2.113(2) .
Ru1 P1 2.3164(6) .
Ru1 Cl1 2.4589(7) .
P1 C29 1.830(2) .
P1 C41 1.841(3) .
P1 C35 1.848(2) .
O1 C47 1.410(4) .
O1 C7 1.415(4) .
N1 C1 1.371(3) .
N1 C2 1.377(4) .
N1 C4 1.406(4) .
N2 C1 1.365(3) .
N2 C3 1.388(4) .
N2 C6 1.452(4) .
N3 C8 1.346(3) .
N3 C20 1.435(3) .
N3 C9 1.478(3) .
N4 C8 1.349(3) .
N4 C11 1.433(3) .
N4 C10 1.480(3) .
C2 C3 1.342(5) .
C4 C5 1.328(4) .
C6 C7 1.510(4) .
C9 C10 1.506(4) .
C11 C16 1.396(3) .
C11 C12 1.397(4) .
C12 C13 1.384(4) .
C12 C17 1.512(4) .
C13 C14 1.388(4) .
C14 C15 1.380(4) .
C14 C18 1.511(4) .
C15 C16 1.392(4) .
C16 C19 1.503(4) .
C20 C21 1.393(3) .
C20 C25 1.399(4) .
C21 C22 1.395(4) .
C21 C26 1.509(4) .
C22 C23 1.388(4) .
C23 C24 1.383(4) .
C23 C27 1.506(4) .
C24 C25 1.391(4) .
C25 C28 1.502(4) .
C29 C30 1.388(3) .
C29 C34 1.394(4) .
C30 C31 1.385(4) .
C31 C32 1.375(4) .
C32 C33 1.383(4) .
C33 C34 1.386(4) .
C35 C40 1.386(4) .
C35 C36 1.389(4) .
C36 C37 1.388(4) .
C37 C38 1.372(4) .
C38 C39 1.372(4) .
C39 C40 1.389(4) .
C41 C42 1.391(4) .
C41 C46 1.394(4) .
C42 C43 1.387(4) .
C43 C44 1.384(5) .
C44 C45 1.373(4) .
C45 C46 1.385(4) .
C100 C100 1.296(9) 2_455
C100 C101 1.329(6) .
C101 C102 1.378(7) .
C102 C102 1.463(11) 2_455
